data_9004478
loop_
_publ_author_name
'Pavese, A.'
'Prencipe, M.'
'Tribaudino, M.'

_publ_section_title
;
 X-ray and neutron single-crystal study of P4/n vesuvianite
 Sample: X-ray
;
_journal_name_full 'The Canadian Mineralogist'
_journal_page_first 1029
_journal_page_last 1037
_journal_volume 36
_journal_year 1998
_chemical_formula_sum 'Al4.96 Ca9.5 Fe0.58 H5 Mg0.96 O39 Si9'
_chemical_name_mineral Vesuvianite
_space_group_IT_number 85
_symmetry_space_group_name_Hall '-P 4a'
_symmetry_space_group_name_H-M 'P 4/n :2'
_cell_angle_alpha 90
_cell_angle_beta 90
_cell_angle_gamma 90
_cell_formula_units_Z 4
_cell_length_a 15.532
_cell_length_b 15.532
_cell_length_c 11.821
_cell_volume 2851.734
_database_code_amcsd 0005552
_exptl_crystal_density_diffrn 3.382
_cod_original_sg_symbol_H-M 'P 4/n'
_cod_original_formula_sum 'Si9 Ca9.5 Al4.96 Mg.96 Fe.58 O39 H5'
_cod_database_code 9004478

loop_
_space_group_symop_operation_xyz
x,y,z
1/2+y,-x,-z
1/2-y,x,z
1/2+x,1/2+y,-z
1/2-x,1/2-y,z
-y,1/2+x,-z
y,1/2-x,z
-x,-y,-z

loop_
_atom_site_label
_atom_site_fract_x
_atom_site_fract_y
_atom_site_fract_z
_atom_site_occupancy
_atom_site_U_iso_or_equiv
_atom_site_type_symbol
_atom_site_attached_hydrogens
Si1a 0.25000 0.75000 0.00000 1.00000 0.00560 Si 0
Si1b 0.75000 0.25000 0.50000 1.00000 0.00420 Si 0
Si2a 0.68140 0.46020 0.13030 1.00000 0.00580 Si 0
Si2b 0.45840 0.67960 0.37280 1.00000 0.00470 Si 0
Si3a 0.34880 0.41290 0.13420 1.00000 0.00650 Si 0
Si3b 0.41960 0.34960 0.36330 1.00000 0.00560 Si 0
Ca1 0.75000 0.25000 0.24980 1.00000 0.00770 Ca 0
Ca2a 0.54530 0.31170 0.11950 1.00000 0.00690 Ca 0
Ca2b 0.31000 0.54290 0.37890 1.00000 0.00750 Ca 0
Ca3a 0.59920 0.67840 0.12120 1.00000 0.01110 Ca 0
Ca3b 0.68530 0.60410 0.39590 1.00000 0.01270 Ca 0
Ca4a 0.25000 0.25000 0.35040 0.85000 0.00800 Ca 0
Ca4b 0.25000 0.25000 0.15300 0.15000 0.00800 Ca 0
AlM1a 0.50000 0.50000 0.00000 1.00000 0.00560 Al 0
AlM1b 0.50000 0.50000 0.50000 1.00000 0.00560 Al 0
AlM2a 0.38650 0.61990 0.12580 0.75000 0.00290 Al 0
MgM2a 0.38650 0.61990 0.12580 0.23000 0.00290 Mg 0
FeM2a 0.38650 0.61990 0.12580 0.02000 0.00290 Fe 0
AlM2b 0.62280 0.38930 0.37300 0.73000 0.00290 Al 0
MgM2b 0.62280 0.38930 0.37300 0.25000 0.00290 Mg 0
FeM2b 0.62280 0.38930 0.37300 0.02000 0.00290 Fe 0
FeM3a 0.25000 0.25000 0.03150 0.85000 0.01170 Fe 0
FeM3b 0.25000 0.25000 0.46300 0.15000 0.01170 Fe 0
O1a 0.27850 0.67250 0.08560 1.00000 0.00800 O 0
O1b 0.67330 0.28140 0.41520 1.00000 0.00600 O 0
O2a 0.66190 0.38400 0.22310 1.00000 0.00530 O 0
O2b 0.38190 0.65760 0.28220 1.00000 0.00900 O 0
O3a 0.45230 0.72220 0.07590 1.00000 0.00800 O 0
O3b 0.72240 0.45140 0.42510 1.00000 0.00700 O 0
O4a 0.60630 0.43910 0.03320 1.00000 0.00800 O 0
O4b 0.43740 0.60540 0.47240 1.00000 0.00740 O 0
O5a 0.32730 0.51050 0.17750 1.00000 0.00890 O 0
O5b 0.51790 0.33150 0.31960 1.00000 0.00750 O 0
O6a 0.27190 0.37530 0.05730 1.00000 0.01000 O 0
O6b 0.38470 0.27150 0.43790 1.00000 0.01100 O 0
O7a 0.67550 0.55620 0.18250 1.00000 0.01000 O 0
O7b 0.55600 0.67020 0.32610 1.00000 0.00730 O 0
O8a 0.43980 0.40790 0.06500 1.00000 0.00800 O 0
O8b 0.40920 0.43910 0.43140 1.00000 0.00900 O 0
O9 0.35820 0.35150 0.24940 1.00000 0.00750 O 0
O-H10a 0.75000 0.75000 0.12750 1.00000 0.00800 O 1
O-H10b 0.75000 0.75000 0.35690 1.00000 0.01200 O 1
O-H11a 0.49530 0.56000 0.13670 1.00000 0.00850 O 1
O-H11b 0.56290 0.49620 0.36490 1.00000 0.00940 O 1

loop_
_cod_changelog_entry_id
_cod_changelog_entry_author
_cod_changelog_entry_date
_cod_changelog_entry_text
1
;cod-tools version 3.8.0
Id: cif_guess_AMCSD_atom_types 9581 2023-05-17 12:35:41Z saulius
;
2023-05-18T08:41:00+03:00
;Derived atom types and hydrogen counts
from atom names that follow the AMCSD naming convention
(Wat == water, O-H == hydroxyl).
;

loop_
_cod_related_entry_id
_cod_related_entry_database
_cod_related_entry_code
1 AMCSD 0005552
